data_1516701
loop_
_publ_author_name
'Bayliss, Sam L.'
'Cole, Jacqueline M.'
'Waddell, Paul G.'
'McKechnie, Scott'
'Liu, Xiaogang'

_publ_section_title
;
 Predicting Solar-Cell Dyes for Cosensitization
;
_journal_issue 26
_journal_name_full 'The Journal of Physical Chemistry C'
_journal_page_first 14082
_journal_paper_doi 10.1021/jp501159g
_journal_volume 118
_journal_year 2014
_chemical_formula_moiety 'C31 H29 N2 O1 S1, Cl1 O4, 0.25(C2 O0.5)'
_chemical_formula_sum 'C31.5 H29 Cl N2 O5.125 S'
_chemical_formula_weight 583.08
_chemical_name_systematic
;
 ?
;
_space_group_IT_number 2
_symmetry_cell_setting triclinic
_symmetry_space_group_name_Hall '-P 1'
_symmetry_space_group_name_H-M 'P -1'
_atom_sites_solution_hydrogens geom
_atom_sites_solution_primary direct
_atom_sites_solution_secondary difmap
_audit_creation_date 2013-04-15T10:11:23-00:00
_audit_creation_method 'WinGX routine CIF_UPDATE'
_cell_angle_alpha 92.665(19)
_cell_angle_beta 102.552(17)
_cell_angle_gamma 99.03(2)
_cell_formula_units_Z 2
_cell_length_a 8.027(10)
_cell_length_b 11.283(13)
_cell_length_c 17.69(2)
_cell_measurement_reflns_used 4264
_cell_measurement_temperature 120(2)
_cell_measurement_theta_max 32.8
_cell_measurement_theta_min 1.8
_cell_volume 1539(3)
_computing_cell_refinement
;
        CrystalClear-SM Expert 2.0 r4 (Rigaku, 2009)
;
_computing_data_collection
;
        CrystalClear-SM Expert 2.0 r4 (Rigaku, 2009)
;
_computing_data_reduction
;
        CrystalClear-SM Expert 2.0 r4 (Rigaku, 2009)
;
_computing_molecular_graphics 'Ortep-3 for Windows (Farrugia, 1997)'
_computing_publication_material 'WinGX publication routines (Farrugia, 1999)'
_computing_structure_refinement 'SHELXL-97 (Sheldrick, 2008)'
_diffrn_ambient_temperature 120(2)
_diffrn_detector_area_resol_mean 28.5714
_diffrn_measured_fraction_theta_full 0.984
_diffrn_measured_fraction_theta_max 0.984
_diffrn_measurement_device_type
;
        Rigaku Saturn724+ (2x2 bin mode)
;
_diffrn_measurement_method 'profile data from \w-scans'
_diffrn_radiation_monochromator graphite
_diffrn_radiation_type MoK\a
_diffrn_radiation_wavelength 0.71073
_diffrn_reflns_av_R_equivalents 0.0468
_diffrn_reflns_av_unetI/netI 0.0652
_diffrn_reflns_limit_h_max 7
_diffrn_reflns_limit_h_min -9
_diffrn_reflns_limit_k_max 13
_diffrn_reflns_limit_k_min -13
_diffrn_reflns_limit_l_max 21
_diffrn_reflns_limit_l_min -20
_diffrn_reflns_number 10289
_diffrn_reflns_theta_full 25
_diffrn_reflns_theta_max 25.03
_diffrn_reflns_theta_min 3.41
_diffrn_source 'Sealed Tube'
_exptl_absorpt_coefficient_mu 0.233
_exptl_absorpt_correction_T_max 0.957
_exptl_absorpt_correction_T_min 0.940
_exptl_absorpt_correction_type multi-scan
_exptl_absorpt_process_details 'Higashi, 1995'
_exptl_crystal_colour Red
_exptl_crystal_density_diffrn 1.258
_exptl_crystal_density_method 'not measured'
_exptl_crystal_description Prism
_exptl_crystal_F_000 610
_exptl_crystal_size_max 0.31
_exptl_crystal_size_mid 0.22
_exptl_crystal_size_min 0.19
_refine_diff_density_max 0.657
_refine_diff_density_min -0.361
_refine_diff_density_rms 0.069
_refine_ls_extinction_method none
_refine_ls_goodness_of_fit_ref 1.061
_refine_ls_hydrogen_treatment constr
_refine_ls_matrix_type full
_refine_ls_number_parameters 391
_refine_ls_number_reflns 5359
_refine_ls_number_restraints 2
_refine_ls_restrained_S_all 1.06
_refine_ls_R_factor_all 0.0824
_refine_ls_R_factor_gt 0.0715
_refine_ls_shift/su_max 0.001
_refine_ls_shift/su_mean 0
_refine_ls_structure_factor_coef Fsqd
_refine_ls_weighting_details 'calc w=1/[\s^2^(Fo^2^)+(0.1033P)^2^+1.0544P] where P=(Fo^2^+2Fc^2^)/3'
_refine_ls_weighting_scheme calc
_refine_ls_wR_factor_ref 0.1979
_reflns_number_gt 4498
_reflns_number_total 5359
_reflns_threshold_expression >2\s(I)
_cod_data_source_file jp501159g_si_003.cif
_cod_data_source_block LDS867
_cod_depositor_comments
;
The following automatic conversions were performed:

'_exptl_absorpt_correction_type' value 'Multi-scan' changed to
'multi-scan' according to
/usr/data/users/saulius/crontab/automatic-downloads/rss-feeds/ACS/lib/dictionaries/cif_core.dic
dictionary named 'cif_core.dic' version 2.4.2 from 2011-04-26.

Automatic conversion script
Id: cif_fix_values 2281 2013-09-26 08:29:07Z andrius 

 Adding full bibliography for 1516695--1516701.cif.
;
_cod_original_formula_sum 'C31.50 H29 Cl N2 O5.125 S'
_cod_database_code 1516701

loop_
_symmetry_equiv_pos_as_xyz
'x, y, z'
'-x, -y, -z'

loop_
_atom_site_label
_atom_site_fract_x
_atom_site_fract_y
_atom_site_fract_z
_atom_site_U_iso_or_equiv
_atom_site_adp_type
_atom_site_calc_flag
_atom_site_refinement_flags
_atom_site_occupancy
_atom_site_type_symbol
C1 -0.4793(5) 0.0284(5) -0.1121(2) 0.0699(11) Uani d . 1 C
C2 -0.4446(5) 0.1518(4) -0.0875(2) 0.0708(11) Uani d . 1 C
H2 -0.5177 0.2016 -0.1121 0.085 Uiso calc R 1 H
C3 -0.3055(5) 0.2015(4) -0.0279(2) 0.0642(10) Uani d . 1 C
H3 -0.2854 0.284 -0.0144 0.077 Uiso calc R 1 H
C4 -0.1937(5) 0.1295(3) 0.0126(2) 0.0544(8) Uani d . 1 C
C5 -0.2308(5) 0.0064(4) -0.0106(2) 0.0624(10) Uani d . 1 C
H5 -0.1617 -0.044 0.016 0.075 Uiso calc R 1 H
C6 -0.3673(5) -0.0436(4) -0.0722(2) 0.0685(11) Uani d . 1 C
H6 -0.3845 -0.1255 -0.0871 0.082 Uiso calc R 1 H
C7 -0.7481(6) 0.0505(6) -0.2012(3) 0.114(2) Uani d . 1 C
H7A -0.7847 0.0875 -0.159 0.17 Uiso calc R 1 H
H7B -0.8458 -0.0003 -0.2348 0.17 Uiso calc R 1 H
H7C -0.7001 0.1118 -0.23 0.17 Uiso calc R 1 H
C8 -0.6464(6) -0.1446(6) -0.1975(3) 0.107(2) Uani d . 1 C
H8A -0.5429 -0.1637 -0.2103 0.161 Uiso calc R 1 H
H8B -0.74 -0.1608 -0.2428 0.161 Uiso calc R 1 H
H8C -0.6749 -0.193 -0.1574 0.161 Uiso calc R 1 H
C9 -0.0483(4) 0.1770(3) 0.0768(2) 0.0527(8) Uani d . 1 C
H9 0.005 0.1205 0.1052 0.063 Uiso calc R 1 H
C10 0.0184(4) 0.2939(3) 0.10002(19) 0.0513(8) Uani d . 1 C
H10 -0.028 0.3527 0.0712 0.062 Uiso calc R 1 H
C11 0.1572(4) 0.3316(3) 0.16688(19) 0.0468(7) Uani d . 1 C
H11 0.2045 0.272 0.1945 0.056 Uiso calc R 1 H
C12 0.2242(4) 0.4475(3) 0.19258(19) 0.0465(7) Uani d . 1 C
H12 0.1833 0.5066 0.1624 0.056 Uiso calc R 1 H
C13 0.3549(4) 0.4870(3) 0.26359(17) 0.0400(7) Uani d . 1 C
C14 0.4351(4) 0.4082(3) 0.30889(17) 0.0395(7) Uani d . 1 C
H14 0.4105 0.3269 0.2915 0.047 Uiso calc R 1 H
C15 0.5527(4) 0.4441(3) 0.38037(17) 0.0379(6) Uani d . 1 C
C16 0.5217(4) 0.6482(3) 0.36186(17) 0.0386(6) Uani d . 1 C
C17 0.4026(4) 0.6148(3) 0.29078(18) 0.0396(7) Uani d . 1 C
C18 0.3360(4) 0.7092(3) 0.25205(19) 0.0464(7) Uani d . 1 C
H18 0.2559 0.6914 0.2047 0.056 Uiso calc R 1 H
C19 0.3866(5) 0.8274(3) 0.2824(2) 0.0522(8) Uani d . 1 C
H19 0.3418 0.8882 0.2552 0.063 Uiso calc R 1 H
C20 0.5039(4) 0.8560(3) 0.3533(2) 0.0516(8) Uani d . 1 C
H20 0.5363 0.9358 0.3738 0.062 Uiso calc R 1 H
C21 0.5729(4) 0.7669(3) 0.39390(19) 0.0440(7) Uani d . 1 C
H21 0.6518 0.7856 0.4415 0.053 Uiso calc R 1 H
C22 0.6297(4) 0.3654(3) 0.42822(18) 0.0397(7) Uani d . 1 C
H22 0.6014 0.2841 0.4109 0.048 Uiso calc R 1 H
C23 0.7459(3) 0.3958(3) 0.50000(17) 0.0370(6) Uani d . 1 C
C24 0.9535(4) 0.4892(3) 0.62112(17) 0.0385(6) Uani d . 1 C
C25 0.9380(4) 0.3646(3) 0.61228(17) 0.0383(6) Uani d . 1 C
C26 1.0364(4) 0.3024(3) 0.66738(18) 0.0439(7) Uani d . 1 C
H26 1.0277 0.2191 0.6615 0.053 Uiso calc R 1 H
C27 1.1470(4) 0.3708(3) 0.73092(19) 0.0488(8) Uani d . 1 C
H27 1.2143 0.3322 0.7684 0.059 Uiso calc R 1 H
C28 1.1608(4) 0.4958(3) 0.74063(19) 0.0490(8) Uani d . 1 C
H28 1.2361 0.5386 0.7842 0.059 Uiso calc R 1 H
C29 1.0637(4) 0.5564(3) 0.68619(18) 0.0426(7) Uani d . 1 C
H29 1.0714 0.6395 0.6927 0.051 Uiso calc R 1 H
C30 0.7749(4) 0.1825(3) 0.52244(19) 0.0424(7) Uani d . 1 C
H30A 0.6538 0.1617 0.4959 0.051 Uiso calc R 1 H
H30B 0.7922 0.14 0.5692 0.051 Uiso calc R 1 H
C31 0.8856(4) 0.1426(3) 0.4701(2) 0.0545(9) Uani d . 1 C
H31A 0.8642 0.1814 0.4226 0.082 Uiso calc R 1 H
H31B 0.857 0.0569 0.4586 0.082 Uiso calc R 1 H
H31C 1.0057 0.1643 0.4958 0.082 Uiso calc R 1 H
N1 -0.6191(5) -0.0206(4) -0.1708(2) 0.0918(13) Uani d . 1 N
N2 0.8183(3) 0.3142(2) 0.54420(14) 0.0367(5) Uani d . 1 N
O1 0.5959(3) 0.56311(17) 0.40572(12) 0.0395(5) Uani d . 1 O
S1 0.81954(9) 0.54219(6) 0.54360(4) 0.0383(2) Uani d . 1 S
O2 0.6699(5) 0.8900(2) 0.6997(2) 0.0852(10) Uani d . 1 O
O3 0.8736(3) 0.7926(2) 0.65665(18) 0.0664(7) Uani d . 1 O
O4 0.6845(4) 0.8901(3) 0.57054(16) 0.0721(8) Uani d . 1 O
O5 0.9069(3) 1.0037(2) 0.66320(18) 0.0742(8) Uani d . 1 O
Cl1 0.78546(10) 0.89409(6) 0.64798(5) 0.0472(3) Uani d . 1 Cl
O1S -0.515(6) 0.496(9) -0.075(3) 0.32(6) Uani d PD 0.13 O
C1S -0.571(6) 0.453(4) -0.020(2) 0.25(3) Uani d PD 0.25 C
C2S -0.765(6) 0.396(4) -0.038(2) 0.40(6) Uani d PD 0.25 C

loop_
_atom_site_aniso_label
_atom_site_aniso_U_11
_atom_site_aniso_U_22
_atom_site_aniso_U_33
_atom_site_aniso_U_12
_atom_site_aniso_U_13
_atom_site_aniso_U_23
C1 0.049(2) 0.101(3) 0.046(2) -0.008(2) -0.0003(17) -0.007(2)
C2 0.058(2) 0.085(3) 0.053(2) -0.007(2) -0.0075(18) 0.002(2)
C3 0.050(2) 0.072(3) 0.057(2) -0.0051(18) -0.0055(17) 0.0001(18)
C4 0.0477(18) 0.062(2) 0.0436(18) -0.0044(16) 0.0022(15) -0.0097(15)
C5 0.052(2) 0.066(2) 0.061(2) 0.0007(17) 0.0053(17) -0.0159(18)
C6 0.056(2) 0.073(3) 0.066(2) -0.0171(19) 0.0173(19) -0.027(2)
C7 0.051(3) 0.183(6) 0.074(3) -0.017(3) -0.027(2) 0.007(3)
C8 0.069(3) 0.148(5) 0.077(3) -0.036(3) 0.008(2) -0.054(3)
C9 0.0454(18) 0.059(2) 0.0472(18) 0.0043(15) 0.0035(15) -0.0086(15)
C10 0.0480(18) 0.053(2) 0.0460(18) 0.0080(15) -0.0031(14) -0.0037(15)
C11 0.0406(16) 0.0470(18) 0.0471(18) 0.0058(13) 0.0003(14) -0.0035(14)
C12 0.0393(16) 0.0445(17) 0.0496(18) 0.0084(13) -0.0032(14) -0.0007(14)
C13 0.0325(14) 0.0419(16) 0.0437(16) 0.0065(12) 0.0052(12) -0.0006(13)
C14 0.0356(15) 0.0338(15) 0.0459(16) 0.0059(11) 0.0041(12) -0.0061(12)
C15 0.0318(14) 0.0348(15) 0.0438(16) 0.0027(11) 0.0047(12) -0.0023(12)
C16 0.0368(15) 0.0356(15) 0.0418(16) 0.0080(12) 0.0050(12) -0.0006(12)
C17 0.0347(15) 0.0377(16) 0.0453(16) 0.0075(12) 0.0067(13) 0.0002(12)
C18 0.0434(17) 0.0454(18) 0.0461(17) 0.0079(13) 0.0000(14) 0.0066(14)
C19 0.059(2) 0.0421(18) 0.056(2) 0.0179(15) 0.0064(16) 0.0082(15)
C20 0.0548(19) 0.0356(16) 0.062(2) 0.0066(14) 0.0100(16) -0.0044(14)
C21 0.0420(16) 0.0379(16) 0.0476(17) 0.0061(13) 0.0025(13) -0.0028(13)
C22 0.0327(14) 0.0331(15) 0.0486(17) 0.0021(11) 0.0029(12) -0.0004(12)
C23 0.0312(14) 0.0336(15) 0.0446(16) 0.0040(11) 0.0072(12) -0.0002(12)
C24 0.0321(14) 0.0388(16) 0.0426(16) 0.0033(11) 0.0068(12) 0.0015(12)
C25 0.0292(14) 0.0424(16) 0.0405(15) 0.0032(12) 0.0044(12) 0.0020(12)
C26 0.0389(16) 0.0407(17) 0.0498(18) 0.0054(13) 0.0060(13) 0.0051(13)
C27 0.0410(17) 0.0495(19) 0.0512(18) 0.0077(14) -0.0002(14) 0.0078(14)
C28 0.0428(17) 0.0514(19) 0.0462(18) 0.0024(14) 0.0014(14) -0.0026(14)
C29 0.0359(15) 0.0404(16) 0.0465(17) 0.0013(12) 0.0037(13) -0.0026(13)
C30 0.0377(15) 0.0309(15) 0.0530(18) 0.0029(12) 0.0014(13) -0.0006(13)
C31 0.0485(18) 0.0379(17) 0.074(2) 0.0092(14) 0.0090(17) -0.0067(15)
N1 0.070(2) 0.123(4) 0.057(2) -0.029(2) -0.0045(18) -0.013(2)
N2 0.0325(12) 0.0310(12) 0.0432(13) 0.0039(9) 0.0030(10) -0.0002(10)
O1 0.0374(10) 0.0312(10) 0.0449(11) 0.0038(8) 0.0010(9) -0.0019(8)
S1 0.0344(4) 0.0324(4) 0.0432(4) 0.0036(3) 0.0010(3) -0.0020(3)
O2 0.131(3) 0.0439(15) 0.107(2) 0.0316(16) 0.069(2) 0.0158(15)
O3 0.0651(16) 0.0405(13) 0.103(2) 0.0173(12) 0.0304(15) 0.0206(13)
O4 0.0631(16) 0.0702(18) 0.0648(17) -0.0013(13) -0.0136(13) -0.0041(13)
O5 0.0613(16) 0.0419(14) 0.094(2) -0.0114(11) -0.0230(14) 0.0120(13)
Cl1 0.0478(5) 0.0324(4) 0.0563(5) 0.0037(3) 0.0041(4) 0.0007(3)
O1S 0.11(3) 0.76(17) 0.19(5) 0.19(6) 0.12(3) 0.29(8)
C1S 0.18(5) 0.28(8) 0.30(7) 0.15(5) 0.04(5) -0.10(5)
C2S 0.85(16) 0.35(7) 0.26(6) 0.43(10) 0.41(9) 0.25(6)

loop_
_atom_type_symbol
_atom_type_description
_atom_type_scat_dispersion_real
_atom_type_scat_dispersion_imag
_atom_type_scat_source
C C 0.0033 0.0016 'International Tables Vol C Tables 4.2.6.8 and 6.1.1.4'
H H 0 0 'International Tables Vol C Tables 4.2.6.8 and 6.1.1.4'
N N 0.0061 0.0033 'International Tables Vol C Tables 4.2.6.8 and 6.1.1.4'
O O 0.0106 0.006 'International Tables Vol C Tables 4.2.6.8 and 6.1.1.4'
Cl Cl 0.1484 0.1585 'International Tables Vol C Tables 4.2.6.8 and 6.1.1.4'
S S 0.1246 0.1234 'International Tables Vol C Tables 4.2.6.8 and 6.1.1.4'

loop_
_geom_angle_atom_site_label_1
_geom_angle_atom_site_label_2
_geom_angle_atom_site_label_3
_geom_angle
_geom_angle_site_symmetry_1
_geom_angle_site_symmetry_3
N1 C1 C2 121.8(5) . .
N1 C1 C6 121.4(5) . .
C2 C1 C6 116.8(4) . .
C3 C2 C1 122.2(4) . .
C3 C2 H2 118.9 . .
C1 C2 H2 118.9 . .
C2 C3 C4 121.2(4) . .
C2 C3 H3 119.4 . .
C4 C3 H3 119.4 . .
C5 C4 C3 116.6(3) . .
C5 C4 C9 120.1(4) . .
C3 C4 C9 123.2(3) . .
C6 C5 C4 122.5(4) . .
C6 C5 H5 118.8 . .
C4 C5 H5 118.8 . .
C5 C6 C1 120.7(4) . .
C5 C6 H6 119.6 . .
C1 C6 H6 119.6 . .
N1 C7 H7A 109.5 . .
N1 C7 H7B 109.5 . .
H7A C7 H7B 109.5 . .
N1 C7 H7C 109.5 . .
H7A C7 H7C 109.5 . .
H7B C7 H7C 109.5 . .
N1 C8 H8A 109.5 . .
N1 C8 H8B 109.5 . .
H8A C8 H8B 109.5 . .
N1 C8 H8C 109.5 . .
H8A C8 H8C 109.5 . .
H8B C8 H8C 109.5 . .
C10 C9 C4 127.5(4) . .
C10 C9 H9 116.2 . .
C4 C9 H9 116.2 . .
C9 C10 C11 123.2(3) . .
C9 C10 H10 118.4 . .
C11 C10 H10 118.4 . .
C12 C11 C10 124.6(3) . .
C12 C11 H11 117.7 . .
C10 C11 H11 117.7 . .
C11 C12 C13 125.2(3) . .
C11 C12 H12 117.4 . .
C13 C12 H12 117.4 . .
C14 C13 C12 122.4(3) . .
C14 C13 C17 117.1(3) . .
C12 C13 C17 120.5(3) . .
C13 C14 C15 123.1(3) . .
C13 C14 H14 118.5 . .
C15 C14 H14 118.5 . .
O1 C15 C22 116.5(3) . .
O1 C15 C14 119.6(3) . .
C22 C15 C14 123.9(3) . .
O1 C16 C21 115.4(3) . .
O1 C16 C17 121.4(3) . .
C21 C16 C17 123.2(3) . .
C16 C17 C18 116.0(3) . .
C16 C17 C13 118.5(3) . .
C18 C17 C13 125.5(3) . .
C19 C18 C17 121.7(3) . .
C19 C18 H18 119.2 . .
C17 C18 H18 119.2 . .
C18 C19 C20 120.3(3) . .
C18 C19 H19 119.9 . .
C20 C19 H19 119.9 . .
C21 C20 C19 120.4(3) . .
C21 C20 H20 119.8 . .
C19 C20 H20 119.8 . .
C20 C21 C16 118.4(3) . .
C20 C21 H21 120.8 . .
C16 C21 H21 120.8 . .
C15 C22 C23 126.3(3) . .
C15 C22 H22 116.8 . .
C23 C22 H22 116.8 . .
N2 C23 C22 123.6(3) . .
N2 C23 S1 111.5(2) . .
C22 C23 S1 125.0(2) . .
C25 C24 C29 121.1(3) . .
C25 C24 S1 111.2(2) . .
C29 C24 S1 127.6(2) . .
C24 C25 N2 112.2(3) . .
C24 C25 C26 121.1(3) . .
N2 C25 C26 126.6(3) . .
C27 C26 C25 116.9(3) . .
C27 C26 H26 121.6 . .
C25 C26 H26 121.6 . .
C26 C27 C28 122.2(3) . .
C26 C27 H27 118.9 . .
C28 C27 H27 118.9 . .
C29 C28 C27 120.7(3) . .
C29 C28 H28 119.7 . .
C27 C28 H28 119.7 . .
C28 C29 C24 118.0(3) . .
C28 C29 H29 121 . .
C24 C29 H29 121 . .
N2 C30 C31 111.7(2) . .
N2 C30 H30A 109.3 . .
C31 C30 H30A 109.3 . .
N2 C30 H30B 109.3 . .
C31 C30 H30B 109.3 . .
H30A C30 H30B 107.9 . .
C30 C31 H31A 109.5 . .
C30 C31 H31B 109.5 . .
H31A C31 H31B 109.5 . .
C30 C31 H31C 109.5 . .
H31A C31 H31C 109.5 . .
H31B C31 H31C 109.5 . .
C1 N1 C8 120.7(5) . .
C1 N1 C7 120.0(5) . .
C8 N1 C7 119.0(4) . .
C23 N2 C25 114.2(2) . .
C23 N2 C30 123.0(2) . .
C25 N2 C30 122.7(2) . .
C15 O1 C16 120.3(2) . .
C24 S1 C23 90.81(15) . .
O5 Cl1 O4 108.18(17) . .
O5 Cl1 O2 110.6(2) . .
O4 Cl1 O2 107.9(2) . .
O5 Cl1 O3 110.48(19) . .
O4 Cl1 O3 110.20(18) . .
O2 Cl1 O3 109.42(17) . .
C1S O1S C1S 57(5) . 2_465
O1S C1S C1S 78(5) . 2_465
O1S C1S C2S 117(5) . .
C1S C1S C2S 149(4) 2_465 .
O1S C1S O1S 123(5) . 2_465
C1S C1S O1S 45(2) 2_465 2_465
C2S C1S O1S 114(4) . 2_465

loop_
_geom_bond_atom_site_label_1
_geom_bond_atom_site_label_2
_geom_bond_site_symmetry_2
_geom_bond_distance
C1 N1 . 1.375(5)
C1 C2 . 1.405(7)
C1 C6 . 1.405(6)
C2 C3 . 1.381(5)
C2 H2 . 0.93
C3 C4 . 1.409(6)
C3 H3 . 0.93
C4 C5 . 1.396(5)
C4 C9 . 1.452(5)
C5 C6 . 1.391(5)
C5 H5 . 0.93
C6 H6 . 0.93
C7 N1 . 1.436(7)
C7 H7A . 0.96
C7 H7B . 0.96
C7 H7C . 0.96
C8 N1 . 1.424(7)
C8 H8A . 0.96
C8 H8B . 0.96
C8 H8C . 0.96
C9 C10 . 1.352(5)
C9 H9 . 0.93
C10 C11 . 1.433(4)
C10 H10 . 0.93
C11 C12 . 1.350(5)
C11 H11 . 0.93
C12 C13 . 1.451(4)
C12 H12 . 0.93
C13 C14 . 1.367(4)
C13 C17 . 1.463(4)
C14 C15 . 1.403(4)
C14 H14 . 0.93
C15 O1 . 1.362(4)
C15 C22 . 1.380(4)
C16 O1 . 1.388(4)
C16 C21 . 1.392(4)
C16 C17 . 1.399(4)
C17 C18 . 1.406(4)
C18 C19 . 1.379(5)
C18 H18 . 0.93
C19 C20 . 1.385(5)
C19 H19 . 0.93
C20 C21 . 1.379(5)
C20 H20 . 0.93
C21 H21 . 0.93
C22 C23 . 1.394(4)
C22 H22 . 0.93
C23 N2 . 1.355(4)
C23 S1 . 1.746(3)
C24 C25 . 1.391(4)
C24 C29 . 1.396(4)
C24 S1 . 1.741(3)
C25 N2 . 1.400(4)
C25 C26 . 1.403(4)
C26 C27 . 1.385(5)
C26 H26 . 0.93
C27 C28 . 1.397(5)
C27 H27 . 0.93
C28 C29 . 1.380(5)
C28 H28 . 0.93
C29 H29 . 0.93
C30 N2 . 1.484(4)
C30 C31 . 1.515(5)
C30 H30A . 0.97
C30 H30B . 0.97
C31 H31A . 0.96
C31 H31B . 0.96
C31 H31C . 0.96
O2 Cl1 . 1.434(3)
O3 Cl1 . 1.435(3)
O4 Cl1 . 1.427(3)
O5 Cl1 . 1.424(3)
O1S C1S . 1.24(2)
O1S C1S 2_465 1.71(8)
C1S C1S 2_465 1.46(9)
C1S C2S . 1.55(2)
C1S O1S 2_465 1.71(8)

loop_
_geom_torsion_atom_site_label_1
_geom_torsion_atom_site_label_2
_geom_torsion_atom_site_label_3
_geom_torsion_atom_site_label_4
_geom_torsion
_geom_torsion_site_symmetry_1
_geom_torsion_site_symmetry_4
N1 C1 C2 C3 179.3(4) . .
C6 C1 C2 C3 1.2(6) . .
C1 C2 C3 C4 -1.7(6) . .
C2 C3 C4 C5 0.1(6) . .
C2 C3 C4 C9 -178.5(4) . .
C3 C4 C5 C6 2.1(6) . .
C9 C4 C5 C6 -179.3(3) . .
C4 C5 C6 C1 -2.6(6) . .
N1 C1 C6 C5 -177.2(4) . .
C2 C1 C6 C5 0.9(6) . .
C5 C4 C9 C10 170.8(4) . .
C3 C4 C9 C10 -10.7(6) . .
C4 C9 C10 C11 176.7(3) . .
C9 C10 C11 C12 -178.5(3) . .
C10 C11 C12 C13 174.7(3) . .
C11 C12 C13 C14 5.8(5) . .
C11 C12 C13 C17 -172.3(3) . .
C12 C13 C14 C15 -175.4(3) . .
C17 C13 C14 C15 2.8(4) . .
C13 C14 C15 O1 -2.5(4) . .
C13 C14 C15 C22 177.4(3) . .
O1 C16 C17 C18 179.7(3) . .
C21 C16 C17 C18 0.3(4) . .
O1 C16 C17 C13 0.9(4) . .
C21 C16 C17 C13 -178.5(3) . .
C14 C13 C17 C16 -2.0(4) . .
C12 C13 C17 C16 176.3(3) . .
C14 C13 C17 C18 179.3(3) . .
C12 C13 C17 C18 -2.4(5) . .
C16 C17 C18 C19 0.4(5) . .
C13 C17 C18 C19 179.1(3) . .
C17 C18 C19 C20 -1.0(5) . .
C18 C19 C20 C21 0.8(5) . .
C19 C20 C21 C16 0.0(5) . .
O1 C16 C21 C20 -179.9(3) . .
C17 C16 C21 C20 -0.5(5) . .
O1 C15 C22 C23 0.6(5) . .
C14 C15 C22 C23 -179.3(3) . .
C15 C22 C23 N2 -179.6(3) . .
C15 C22 C23 S1 -0.7(5) . .
C29 C24 C25 N2 178.6(3) . .
S1 C24 C25 N2 -0.6(3) . .
C29 C24 C25 C26 -1.9(4) . .
S1 C24 C25 C26 179.0(2) . .
C24 C25 C26 C27 0.8(4) . .
N2 C25 C26 C27 -179.7(3) . .
C25 C26 C27 C28 0.3(5) . .
C26 C27 C28 C29 -0.3(5) . .
C27 C28 C29 C24 -0.7(5) . .
C25 C24 C29 C28 1.8(4) . .
S1 C24 C29 C28 -179.2(2) . .
C2 C1 N1 C8 176.7(4) . .
C6 C1 N1 C8 -5.3(6) . .
C2 C1 N1 C7 -9.1(7) . .
C6 C1 N1 C7 169.0(4) . .
C22 C23 N2 C25 176.9(3) . .
S1 C23 N2 C25 -2.1(3) . .
C22 C23 N2 C30 -2.9(4) . .
S1 C23 N2 C30 178.1(2) . .
C24 C25 N2 C23 1.7(4) . .
C26 C25 N2 C23 -177.8(3) . .
C24 C25 N2 C30 -178.4(2) . .
C26 C25 N2 C30 2.1(4) . .
C31 C30 N2 C23 86.6(4) . .
C31 C30 N2 C25 -93.3(3) . .
C22 C15 O1 C16 -178.7(2) . .
C14 C15 O1 C16 1.2(4) . .
C21 C16 O1 C15 178.9(2) . .
C17 C16 O1 C15 -0.5(4) . .
C25 C24 S1 C23 -0.4(2) . .
C29 C24 S1 C23 -179.6(3) . .
N2 C23 S1 C24 1.4(2) . .
C22 C23 S1 C24 -177.5(3) . .
C1S O1S C1S C2S 151(6) 2_465 .
C1S O1S C1S O1S 0.000(3) 2_465 2_465
